data_7039266
loop_
_publ_author_name
'Zablocka, Maria'
'Oshovsky, Gennady'
'Duhayon, Carine'
'Ladeira, Sonia'
'Caminade, Anne-Marie'
'Mignani, Serge'
'Majoral, Jean-Pierre'

_publ_section_title
;
 Thiazoyl phosphines. Design, reactivity, and complexation.
;
_journal_issue 23
_journal_name_full 'Dalton transactions (Cambridge, England : 2003)'
_journal_page_first 9695
_journal_page_last 9703
_journal_paper_doi 10.1039/c6dt01106c
_journal_volume 45
_journal_year 2016
_chemical_formula_moiety 'C15 H13 Au1 Cl1 N2 P1 S1'
_chemical_formula_sum 'C15 H13 Au Cl N2 P S'
_chemical_formula_weight 516.74
_space_group_IT_number 14
_symmetry_cell_setting monoclinic
_symmetry_space_group_name_Hall '-P 2ybc'
_symmetry_space_group_name_H-M 'P 1 21/c 1'
_atom_sites_solution_hydrogens difmap
_atom_sites_solution_primary direct
_audit_update_record
;
2016-05-02 deposited with the CCDC.
2016-05-12 downloaded from the CCDC.
;
_cell_angle_alpha 90
_cell_angle_beta 93.910(9)
_cell_angle_gamma 90
_cell_formula_units_Z 4
_cell_length_a 8.0266(7)
_cell_length_b 11.3613(9)
_cell_length_c 17.8128(13)
_cell_measurement_reflns_used 8000
_cell_measurement_temperature 150
_cell_measurement_theta_max 26
_cell_measurement_theta_min 3
_cell_volume 1620.6(2)
_computing_cell_refinement 'IPDS (Stoe & Cie, 1996)'
_computing_data_collection 'IPDS (Stoe & Cie, 1996)'
_computing_data_reduction 'USER DEFINED DATA REDUCTION'
_computing_molecular_graphics 'CAMERON (Watkin et al., 1996)'
_computing_publication_material 'CRYSTALS (Betteridge et al., 2003)'
_computing_structure_refinement 'CRYSTALS (Betteridge et al., 2003)'
_computing_structure_solution 'SIR92 (Altomare et al., 1994)'
_diffrn_ambient_temperature 150
_diffrn_measured_fraction_theta_full 0.998
_diffrn_measured_fraction_theta_max 0.993
_diffrn_measurement_device Area
_diffrn_measurement_device_type 'Stoe IPDS'
_diffrn_measurement_method '\f scans'
_diffrn_radiation_monochromator graphite
_diffrn_radiation_type 'Mo K\a'
_diffrn_radiation_wavelength 0.71073
_diffrn_reflns_av_R_equivalents 0.059
_diffrn_reflns_limit_h_max 9
_diffrn_reflns_limit_h_min -9
_diffrn_reflns_limit_k_max 14
_diffrn_reflns_limit_k_min -14
_diffrn_reflns_limit_l_max 21
_diffrn_reflns_limit_l_min -21
_diffrn_reflns_number 16072
_diffrn_reflns_theta_full 25.554
_diffrn_reflns_theta_max 26.076
_diffrn_reflns_theta_min 2.292
_diffrn_standards_number 0
_exptl_absorpt_coefficient_mu 9.463
_exptl_absorpt_correction_T_max 0.39
_exptl_absorpt_correction_T_min 0.27
_exptl_absorpt_correction_type multi-scan
_exptl_absorpt_process_details 'DENZO/SCALEPACK (Otwinowski & Minor, 1997)'
_exptl_crystal_colour colorless
_exptl_crystal_density_diffrn 2.118
_exptl_crystal_density_method 'not measured'
_exptl_crystal_description block
_exptl_crystal_F_000 976
_exptl_crystal_size_max 0.200
_exptl_crystal_size_mid 0.100
_exptl_crystal_size_min 0.100
_refine_diff_density_max 1.00
_refine_diff_density_min -1.34
_refine_ls_extinction_method None
_refine_ls_goodness_of_fit_ref 1.0922
_refine_ls_hydrogen_treatment constr
_refine_ls_matrix_type full
_refine_ls_number_parameters 190
_refine_ls_number_reflns 2224
_refine_ls_number_restraints 0
_refine_ls_R_factor_all 0.0438
_refine_ls_R_factor_gt 0.0332
_refine_ls_shift/su_max 0.0014409
_refine_ls_shift/su_mean 0.0000255
_refine_ls_structure_factor_coef F
_refine_ls_weighting_details
;
 Method, part 1, Chebychev polynomial, (Watkin, 1994, Prince, 1982) 
 [weight] = 1.0/[A~0~*T~0~(x)+A~1~*T~1~(x) ... +A~n-1~]*T~n-1~(x)] 
 where A~i~ are the Chebychev coefficients listed below and x= Fcalc/Fmax 
 Method = Robust Weighting (Prince, 1982) 
 W = [weight] * [1-(deltaF/6*sigmaF)^2^]^2^ 
 A~i~ are: 
 -1.22 4.39 -1.99 0.734 
;
_refine_ls_weighting_scheme calc
_refine_ls_wR_factor_all 0.0395
_refine_ls_wR_factor_gt 0.0359
_refine_ls_wR_factor_ref 0.0341
_reflns_limit_h_max 9
_reflns_limit_h_min -9
_reflns_limit_k_max 14
_reflns_limit_k_min 0
_reflns_limit_l_max 21
_reflns_limit_l_min 0
_reflns_number_gt 2401
_reflns_number_total 3180
_reflns_threshold_expression I>2.0\s(I)
_oxford_refine_ls_r_factor_ref 0.0316
_oxford_reflns_number_all 3167
_oxford_reflns_threshold_expression_ref I>3.0\s(I)
_cod_data_source_file c6dt01106c1.cif
_cod_data_source_block cpd28
_cod_depositor_comments 'Adding full bibliography for 7039261--7039268.cif.'
_cod_original_sg_symbol_H-M 'P 1 21/c 1 '
_cod_original_formula_sum 'C15 H13 Au1 Cl1 N2 P1 S1'
_cod_database_code 7039266

loop_
_symmetry_equiv_pos_as_xyz
x,y,z
-x,-y,-z
-x,y+1/2,-z+1/2
x,-y+1/2,z+1/2

loop_
_atom_site_label
_atom_site_type_symbol
_atom_site_fract_x
_atom_site_fract_y
_atom_site_fract_z
_atom_site_U_iso_or_equiv
_atom_site_occupancy
_atom_site_adp_type
_atom_site_refinement_flags_posn
N1 N 0.9087(8) 0.4738(6) 0.9022(3) 0.0312 1.0000 Uani .
N2 N 1.1102(9) 0.3587(7) 0.9682(4) 0.0408 1.0000 Uani .
C1 C 0.8999(9) 0.4143(6) 0.7769(4) 0.0258 1.0000 Uani .
C2 C 0.8392(10) 0.4850(7) 0.8300(4) 0.0304 1.0000 Uani .
C3 C 1.0234(10) 0.3916(7) 0.9056(4) 0.0311 1.0000 Uani .
C4 C 0.7492(9) 0.2669(7) 0.6608(4) 0.0281 1.0000 Uani .
C5 C 0.6908(10) 0.1978(7) 0.7185(4) 0.0330 1.0000 Uani .
C6 C 0.6239(11) 0.0869(8) 0.7021(5) 0.0423 1.0000 Uani .
C7 C 0.6115(11) 0.0468(7) 0.6295(5) 0.0411 1.0000 Uani .
C8 C 0.6651(11) 0.1145(8) 0.5720(5) 0.0389 1.0000 Uani .
C9 C 0.7358(10) 0.2238(7) 0.5871(4) 0.0309 1.0000 Uani .
C10 C 1.0351(9) 0.4053(6) 0.6337(4) 0.0257 1.0000 Uani .
C11 C 1.1348(10) 0.3050(7) 0.6388(4) 0.0339 1.0000 Uani .
C12 C 1.2888(10) 0.3041(8) 0.6084(5) 0.0385 1.0000 Uani .
C13 C 1.3427(10) 0.4023(8) 0.5725(4) 0.0370 1.0000 Uani .
C14 C 1.2440(10) 0.5009(8) 0.5660(5) 0.0392 1.0000 Uani .
C15 C 1.0918(10) 0.5031(7) 0.5975(4) 0.0330 1.0000 Uani .
Au1 Au 0.68532(3) 0.56513(3) 0.643240(16) 0.0247 1.0000 Uani .
P1 P 0.8406(2) 0.40960(16) 0.67944(10) 0.0242 1.0000 Uani .
S1 S 1.0551(3) 0.32488(18) 0.81960(11) 0.0346 1.0000 Uani .
Cl1 Cl 0.5395(2) 0.72962(16) 0.60323(12) 0.0347 1.0000 Uani .
H21 H 0.7546 0.5456 0.8210 0.0360 1.0000 Uiso R
H51 H 0.6965 0.2152 0.7665 0.0401 1.0000 Uiso R
H61 H 0.6002 0.0429 0.7398 0.0500 1.0000 Uiso R
H71 H 0.5550 -0.0281 0.6161 0.0500 1.0000 Uiso R
H81 H 0.6592 0.0872 0.5259 0.0470 1.0000 Uiso R
H91 H 0.7792 0.2621 0.5464 0.0371 1.0000 Uiso R
H111 H 1.0932 0.2355 0.6626 0.0410 1.0000 Uiso R
H121 H 1.3512 0.2366 0.6125 0.0460 1.0000 Uiso R
H131 H 1.4400 0.3987 0.5518 0.0451 1.0000 Uiso R
H141 H 1.2804 0.5657 0.5380 0.0470 1.0000 Uiso R
H151 H 1.0315 0.5677 0.5930 0.0401 1.0000 Uiso R
H22 H 1.0925 0.3915 1.0104 0.0491 1.0000 Uiso R
H23 H 1.1839 0.3040 0.9664 0.0491 1.0000 Uiso R

loop_
_atom_site_aniso_label
_atom_site_aniso_U_11
_atom_site_aniso_U_22
_atom_site_aniso_U_33
_atom_site_aniso_U_23
_atom_site_aniso_U_13
_atom_site_aniso_U_12
N1 0.037(4) 0.032(3) 0.025(3) -0.002(3) 0.001(3) 0.007(3)
N2 0.049(4) 0.042(4) 0.031(4) -0.002(3) -0.002(3) 0.013(3)
C1 0.027(4) 0.025(4) 0.025(4) 0.002(3) -0.004(3) -0.001(3)
C2 0.032(4) 0.031(4) 0.029(4) -0.003(3) 0.001(3) 0.002(3)
C3 0.035(4) 0.033(4) 0.025(4) 0.001(3) -0.001(3) -0.003(3)
C4 0.029(4) 0.025(4) 0.030(4) 0.000(3) 0.002(3) 0.004(3)
C5 0.033(4) 0.036(4) 0.030(4) -0.001(4) 0.000(3) -0.002(3)
C6 0.039(5) 0.037(5) 0.052(5) 0.005(4) 0.013(4) -0.007(4)
C7 0.037(4) 0.026(4) 0.060(6) -0.007(4) 0.002(4) -0.003(4)
C8 0.046(5) 0.032(4) 0.038(5) -0.009(4) -0.002(4) 0.000(4)
C9 0.038(4) 0.029(4) 0.026(4) 0.001(3) -0.003(3) 0.002(3)
C10 0.023(3) 0.028(4) 0.025(4) -0.003(3) -0.001(3) 0.002(3)
C11 0.039(4) 0.030(4) 0.033(4) 0.003(3) 0.008(3) 0.002(3)
C12 0.033(4) 0.038(5) 0.044(5) -0.006(4) 0.003(4) 0.005(4)
C13 0.031(4) 0.054(5) 0.027(4) 0.000(4) 0.004(3) -0.004(4)
C14 0.030(4) 0.051(5) 0.036(4) 0.012(4) 0.003(3) -0.005(4)
C15 0.034(4) 0.031(4) 0.034(4) 0.003(3) 0.001(3) -0.001(3)
Au1 0.02698(15) 0.02078(15) 0.02573(15) -0.00016(13) -0.00179(10) 0.00165(13)
P1 0.0268(9) 0.0220(9) 0.0235(9) 0.0003(7) -0.0010(7) 0.0021(7)
S1 0.0414(11) 0.0339(11) 0.0278(10) -0.0032(8) -0.0034(8) 0.0111(9)
Cl1 0.0375(10) 0.0230(9) 0.0426(11) 0.0044(8) -0.0054(8) 0.0052(8)

loop_
_atom_type_symbol
_atom_type_scat_dispersion_real
_atom_type_scat_dispersion_imag
_atom_type_scat_Cromer_Mann_a1
_atom_type_scat_Cromer_Mann_b1
_atom_type_scat_Cromer_Mann_a2
_atom_type_scat_Cromer_Mann_b2
_atom_type_scat_Cromer_Mann_a3
_atom_type_scat_Cromer_Mann_b3
_atom_type_scat_Cromer_Mann_a4
_atom_type_scat_Cromer_Mann_b4
_atom_type_scat_Cromer_Mann_c
_atom_type_scat_source
C 0.0033 0.0016 2.3100 20.8439 1.0200 10.2075 1.5886 0.5687 0.8650 51.6512 0.2156 'International Tables Vol C 4.2.6.8 and 6.1.1.4'
H 0.0000 0.0000 0.4930 10.5109 0.3229 26.1257 0.1402 3.1424 0.0408 57.7998 0.0030 'International Tables Vol C 4.2.6.8 and 6.1.1.4'
N 0.0061 0.0033 12.2126 0.0057 3.1322 9.8933 2.0125 28.9975 1.1663 0.5826 -11.5290 'International Tables Vol C 4.2.6.8 and 6.1.1.4'
O 0.0106 0.0060 3.0485 13.2771 2.2868 5.7011 1.5463 0.3239 0.8670 32.9089 0.2508 'International Tables Vol C 4.2.6.8 and 6.1.1.4'
Au -2.0133 8.8022 16.8819 0.4611 18.5913 8.6216 25.5582 1.4826 5.8600 36.3956 12.0658 'International Tables Vol C 4.2.6.8 and 6.1.1.4'
P 0.1023 0.0942 6.4345 1.9067 4.1791 27.1570 1.7800 0.5260 1.4908 68.1645 1.1149 'International Tables Vol C 4.2.6.8 and 6.1.1.4'
S 0.1246 0.1234 6.9053 1.4679 5.2034 22.2151 1.4379 0.2536 1.5863 56.1720 0.8669 'International Tables Vol C 4.2.6.8 and 6.1.1.4'
Cl 0.1484 0.1585 11.4604 0.0104 7.1964 1.1662 6.2556 18.5194 1.6455 47.7784 -9.5574 'International Tables Vol C 4.2.6.8 and 6.1.1.4'

loop_
_geom_angle_atom_site_label_1
_geom_angle_atom_site_label_2
_geom_angle_atom_site_label_3
_geom_angle
_geom_angle_publ_flag
C2 N1 C3 110.5(7) yes
C3 N2 H22 120.2 no
C3 N2 H23 119.8 no
H22 N2 H23 120.0 no
C2 C1 P1 128.1(6) yes
C2 C1 S1 108.7(5) yes
P1 C1 S1 123.2(4) yes
N1 C2 C1 117.2(7) yes
N1 C2 H21 117.1 no
C1 C2 H21 125.7 no
N2 C3 N1 124.6(7) yes
N2 C3 S1 121.1(6) yes
N1 C3 S1 114.4(6) yes
C5 C4 C9 118.9(7) yes
C5 C4 P1 121.5(6) yes
C9 C4 P1 119.5(6) yes
C4 C5 C6 119.9(8) yes
C4 C5 H51 126.3 no
C6 C5 H51 113.8 no
C5 C6 C7 120.1(8) yes
C5 C6 H61 117.5 no
C7 C6 H61 122.2 no
C6 C7 C8 120.8(8) yes
C6 C7 H71 121.2 no
C8 C7 H71 117.7 no
C7 C8 C9 120.2(8) yes
C7 C8 H81 120.1 no
C9 C8 H81 119.7 no
C4 C9 C8 120.1(8) yes
C4 C9 H91 123.8 no
C8 C9 H91 115.9 no
C11 C10 C15 119.0(7) yes
C11 C10 P1 120.2(6) yes
C15 C10 P1 120.7(6) yes
C10 C11 C12 120.4(8) yes
C10 C11 H111 118.9 no
C12 C11 H111 120.7 no
C11 C12 C13 119.7(8) yes
C11 C12 H121 118.2 no
C13 C12 H121 122.1 no
C12 C13 C14 120.3(8) yes
C12 C13 H131 118.1 no
C14 C13 H131 121.5 no
C13 C14 C15 120.2(8) yes
C13 C14 H141 118.8 no
C15 C14 H141 120.9 no
C14 C15 C10 120.4(8) yes
C14 C15 H151 118.3 no
C10 C15 H151 121.3 no
P1 Au1 Cl1 176.62(7) yes
C10 P1 C4 104.2(3) yes
C10 P1 C1 105.1(3) yes
C4 P1 C1 106.7(3) yes
C10 P1 Au1 111.9(2) yes
C4 P1 Au1 116.5(2) yes
C1 P1 Au1 111.5(2) yes
C3 S1 C1 89.3(4) yes

loop_
_geom_bond_atom_site_label_1
_geom_bond_atom_site_label_2
_geom_bond_distance
_geom_bond_publ_flag
N1 C2 1.371(10) yes
N1 C3 1.310(10) yes
N2 C3 1.327(10) yes
N2 H22 0.860 no
N2 H23 0.860 no
C1 C2 1.357(11) yes
C1 P1 1.769(7) yes
C1 S1 1.742(7) yes
C2 H21 0.973 no
C3 S1 1.743(8) yes
C4 C5 1.399(11) yes
C4 C9 1.399(11) yes
C4 P1 1.801(8) yes
C5 C6 1.392(12) yes
C5 H51 0.876 no
C6 C7 1.369(13) yes
C6 H61 0.868 no
C7 C8 1.374(13) yes
C7 H71 0.985 no
C8 C9 1.384(11) yes
C8 H81 0.876 no
C9 H91 0.933 no
C10 C11 1.391(11) yes
C10 C15 1.378(11) yes
C10 P1 1.810(8) yes
C11 C12 1.383(11) yes
C11 H111 0.965 no
C12 C13 1.370(12) yes
C12 H121 0.916 no
C13 C14 1.372(12) yes
C13 H131 0.887 no
C14 C15 1.379(12) yes
C14 H141 0.948 no
C15 H151 0.880 no
Au1 P1 2.2323(18) yes
Au1 Cl1 2.2927(18) yes

loop_
_geom_hbond_atom_site_label_D
_geom_hbond_atom_site_label_H
_geom_hbond_atom_site_label_A
_geom_hbond_site_symmetry_A
_geom_hbond_angle_DHA
_geom_hbond_distance_DH
_geom_hbond_distance_HA
_geom_hbond_distance_DA
_geom_hbond_publ_flag
N2 H22 N1 2_767 159.5(3) 0.860 2.184 3.005(11) yes
